data_7001364
loop_
_publ_author_name
'Zhang, Wei-Qiang'
'Atkin, Anthony J.'
'Thatcher, Robert J.'
'Whitwood, Adrian C.'
'Fairlamb, Ian J. S.'
'Lynam, Jason M.'

_publ_section_title
;
 Diversity and design of metal-based carbon monoxide-releasing
 molecules (CO-RMs) in aqueous systems: revealing the essential trends
;
_journal_issue 22
_journal_name_full 'Dalton Transactions'
_journal_page_first 4351
_journal_page_last 4358
_journal_paper_doi 10.1039/b822157j
_journal_year 2009
_chemical_formula_moiety 'C8 H18 Fe I2 O8 P2'
_chemical_formula_sum 'C8 H18 Fe I2 O8 P2'
_chemical_formula_weight 613.81
_chemical_name_systematic
;
?
;
_space_group_IT_number 14
_symmetry_cell_setting monoclinic
_symmetry_space_group_name_Hall '-P 2ybc'
_symmetry_space_group_name_H-M 'P 1 21/c 1'
_atom_sites_solution_hydrogens geom
_atom_sites_solution_primary direct
_atom_sites_solution_secondary difmap
_audit_creation_method SHELXL-97
_cell_angle_alpha 90.00
_cell_angle_beta 90.8410(10)
_cell_angle_gamma 90.00
_cell_formula_units_Z 4
_cell_length_a 15.8951(10)
_cell_length_b 8.7990(6)
_cell_length_c 13.4590(8)
_cell_measurement_reflns_used 6824
_cell_measurement_temperature 110(2)
_cell_measurement_theta_max 29.96
_cell_measurement_theta_min 2.65
_cell_volume 1882.2(2)
_computing_cell_refinement 'Bruker SMART'
_computing_data_collection 'Bruker SMART'
_computing_data_reduction 'Bruker SAINT'
_computing_molecular_graphics 'Bruker SHELXTL'
_computing_publication_material 'Bruker SHELXTL'
_computing_structure_refinement 'SHELXL-97 (Sheldrick, 1997)'
_computing_structure_solution 'SHELXS-97 (Sheldrick, 1990)'
_diffrn_ambient_temperature 110(2)
_diffrn_measured_fraction_theta_full 0.989
_diffrn_measured_fraction_theta_max 0.989
_diffrn_measurement_device_type 'CCD area detector'
_diffrn_measurement_method 'phi and omega scans'
_diffrn_radiation_monochromator graphite
_diffrn_radiation_source 'fine-focus sealed tube'
_diffrn_radiation_type MoK\a
_diffrn_radiation_wavelength 0.71073
_diffrn_reflns_av_R_equivalents 0.0215
_diffrn_reflns_av_sigmaI/netI 0.0195
_diffrn_reflns_limit_h_max 21
_diffrn_reflns_limit_h_min -21
_diffrn_reflns_limit_k_max 12
_diffrn_reflns_limit_k_min -12
_diffrn_reflns_limit_l_max 18
_diffrn_reflns_limit_l_min -18
_diffrn_reflns_number 20672
_diffrn_reflns_theta_full 29.99
_diffrn_reflns_theta_max 29.99
_diffrn_reflns_theta_min 1.28
_exptl_absorpt_coefficient_mu 4.279
_exptl_absorpt_correction_T_max 0.573
_exptl_absorpt_correction_T_min 0.378
_exptl_absorpt_correction_type multi-scan
_exptl_absorpt_process_details 'SADABS v2.03; (Sheldrick)'
_exptl_crystal_colour red
_exptl_crystal_density_diffrn 2.166
_exptl_crystal_density_method 'not measured'
_exptl_crystal_description block
_exptl_crystal_F_000 1168
_exptl_crystal_size_max 0.36
_exptl_crystal_size_mid 0.32
_exptl_crystal_size_min 0.13
_refine_diff_density_max 0.961
_refine_diff_density_min -0.456
_refine_diff_density_rms 0.088
_refine_ls_extinction_method none
_refine_ls_goodness_of_fit_ref 1.154
_refine_ls_hydrogen_treatment mixed
_refine_ls_matrix_type full
_refine_ls_number_parameters 196
_refine_ls_number_reflns 5429
_refine_ls_number_restraints 0
_refine_ls_restrained_S_all 1.154
_refine_ls_R_factor_all 0.0237
_refine_ls_R_factor_gt 0.0217
_refine_ls_shift/su_max 0.002
_refine_ls_shift/su_mean 0.000
_refine_ls_structure_factor_coef Fsqd
_refine_ls_weighting_details 'calc w=1/[\s^2^(Fo^2^)+(0.0199P)^2^+1.4052P] where P=(Fo^2^+2Fc^2^)/3'
_refine_ls_weighting_scheme calc
_refine_ls_wR_factor_gt 0.0489
_refine_ls_wR_factor_ref 0.0497
_reflns_number_gt 5176
_reflns_number_total 5430
_reflns_threshold_expression >2sigma(I)
_cod_data_source_file b822157j.txt
_cod_data_source_block jml0810a
_cod_depositor_comments
;
The following automatic conversions were performed:
'_symmetry_cell_setting' value 'Monoclinic' changed to 'monoclinic'
according to '/home/saulius/struct/CIF-dictionaries/cif_core.dic'
dictionary named 'cif_core.dic' version 2.4.1 from 2010-06-29.

Automatic conversion script
Id: cif_fix_enum 1527 2010-12-29 10:47:43Z saulius 
;
_cod_original_sg_symbol_H-M P2(1)/c
_cod_database_code 7001364

loop_
_symmetry_equiv_pos_as_xyz
'x, y, z'
'-x, y+1/2, -z+1/2'
'-x, -y, -z'
'x, -y-1/2, z-1/2'

loop_
_atom_site_label
_atom_site_type_symbol
_atom_site_fract_x
_atom_site_fract_y
_atom_site_fract_z
_atom_site_U_iso_or_equiv
_atom_site_adp_type
_atom_site_occupancy
_atom_site_symmetry_multiplicity
_atom_site_calc_flag
_atom_site_refinement_flags
_atom_site_disorder_assembly
_atom_site_disorder_group
C1 C 0.21876(12) 0.4554(2) 0.97133(15) 0.0176(4) Uani 1 1 d . . .
C2 C 0.33209(13) 0.6573(2) 0.92464(15) 0.0170(4) Uani 1 1 d . . .
C3 C 0.00315(15) 0.7087(3) 0.9627(2) 0.0353(6) Uani 1 1 d . . .
H3A H -0.0046 0.8172 0.9490 0.053 Uiso 1 1 calc R . .
H3B H -0.0196 0.6845 1.0281 0.053 Uiso 1 1 calc R . .
H3C H -0.0265 0.6490 0.9117 0.053 Uiso 1 1 calc R . .
C4 C 0.15219(16) 0.9994(3) 0.9642(2) 0.0299(5) Uani 1 1 d . . .
H4A H 0.1043 1.0214 0.9198 0.045 Uiso 1 1 calc R . .
H4B H 0.1877 1.0899 0.9704 0.045 Uiso 1 1 calc R . .
H4C H 0.1316 0.9704 1.0298 0.045 Uiso 1 1 calc R . .
C5 C 0.11475(17) 0.8940(3) 0.7217(2) 0.0364(6) Uani 1 1 d . . .
H5A H 0.1641 0.9524 0.7437 0.055 Uiso 1 1 calc R . .
H5B H 0.0666 0.9626 0.7130 0.055 Uiso 1 1 calc R . .
H5C H 0.1267 0.8440 0.6584 0.055 Uiso 1 1 calc R . .
C6 C 0.37618(16) 0.0786(3) 0.9057(2) 0.0321(5) Uani 1 1 d . . .
H6A H 0.3635 0.0127 0.8487 0.048 Uiso 1 1 calc R . .
H6B H 0.3656 0.0233 0.9675 0.048 Uiso 1 1 calc R . .
H6C H 0.4354 0.1095 0.9041 0.048 Uiso 1 1 calc R . .
C7 C 0.50453(14) 0.4829(3) 0.8538(2) 0.0297(5) Uani 1 1 d . . .
H7A H 0.5362 0.4173 0.8089 0.045 Uiso 1 1 calc R . .
H7B H 0.5425 0.5230 0.9055 0.045 Uiso 1 1 calc R . .
H7C H 0.4797 0.5674 0.8160 0.045 Uiso 1 1 calc R . .
C8 C 0.33292(16) 0.2541(3) 0.66019(18) 0.0309(5) Uani 1 1 d . . .
H8A H 0.3040 0.1611 0.6806 0.046 Uiso 1 1 calc R . .
H8B H 0.3672 0.2328 0.6019 0.046 Uiso 1 1 calc R . .
H8C H 0.2912 0.3324 0.6435 0.046 Uiso 1 1 calc R . .
Fe1 Fe 0.255000(17) 0.54504(3) 0.86201(2) 0.01329(6) Uani 1 1 d . . .
I1 I 0.308592(9) 0.679194(17) 0.698416(10) 0.02214(4) Uani 1 1 d . . .
I2 I 0.136044(8) 0.381727(16) 0.771025(10) 0.02148(4) Uani 1 1 d . . .
O1 O 0.19516(10) 0.39859(19) 1.04145(12) 0.0251(3) Uani 1 1 d . . .
O2 O 0.38298(10) 0.72598(18) 0.96493(12) 0.0237(3) Uani 1 1 d . . .
O3 O 0.09169(9) 0.67231(18) 0.96160(11) 0.0221(3) Uani 1 1 d . . .
O4 O 0.20110(10) 0.87504(17) 0.92321(12) 0.0218(3) Uani 1 1 d . . .
O5 O 0.09528(10) 0.78003(18) 0.79570(11) 0.0220(3) Uani 1 1 d . . .
O6 O 0.32274(10) 0.21311(17) 0.90092(12) 0.0226(3) Uani 1 1 d . . .
O7 O 0.43836(9) 0.39571(18) 0.89948(11) 0.0206(3) Uani 1 1 d . . .
O8 O 0.38645(10) 0.30730(19) 0.74070(11) 0.0230(3) Uani 1 1 d . . .
P1 P 0.15742(3) 0.72509(6) 0.88094(4) 0.01545(10) Uani 1 1 d . . .
P2 P 0.35114(3) 0.36153(6) 0.84433(4) 0.01538(10) Uani 1 1 d . . .

loop_
_atom_site_aniso_label
_atom_site_aniso_U_11
_atom_site_aniso_U_22
_atom_site_aniso_U_33
_atom_site_aniso_U_23
_atom_site_aniso_U_13
_atom_site_aniso_U_12
C1 0.0147(9) 0.0187(9) 0.0193(9) 0.0000(7) -0.0016(7) 0.0030(7)
C2 0.0174(9) 0.0156(9) 0.0181(9) -0.0002(7) 0.0018(7) 0.0031(7)
C3 0.0181(11) 0.0404(15) 0.0476(16) 0.0112(12) 0.0118(10) 0.0079(10)
C4 0.0306(12) 0.0190(11) 0.0401(14) -0.0078(10) 0.0052(10) 0.0055(9)
C5 0.0295(13) 0.0474(16) 0.0324(13) 0.0228(12) 0.0020(10) 0.0096(11)
C6 0.0343(13) 0.0176(10) 0.0446(15) 0.0044(10) 0.0022(11) 0.0078(9)
C7 0.0160(10) 0.0315(12) 0.0417(14) -0.0003(10) -0.0002(9) -0.0028(9)
C8 0.0339(13) 0.0368(13) 0.0218(11) -0.0124(10) -0.0075(9) 0.0114(10)
Fe1 0.01361(12) 0.01401(13) 0.01225(12) 0.00059(10) 0.00025(10) 0.00026(9)
I1 0.02392(7) 0.02524(8) 0.01738(7) 0.00578(5) 0.00472(5) -0.00014(5)
I2 0.01896(7) 0.02292(7) 0.02242(7) -0.00204(5) -0.00370(5) -0.00398(5)
O1 0.0249(8) 0.0293(9) 0.0211(8) 0.0091(6) 0.0036(6) 0.0041(6)
O2 0.0219(7) 0.0208(8) 0.0283(8) -0.0058(6) -0.0045(6) 0.0003(6)
O3 0.0181(7) 0.0266(8) 0.0217(8) 0.0058(6) 0.0058(6) 0.0050(6)
O4 0.0198(7) 0.0170(7) 0.0287(8) -0.0041(6) 0.0005(6) 0.0029(5)
O5 0.0203(7) 0.0249(8) 0.0206(7) 0.0056(6) -0.0037(6) 0.0032(6)
O6 0.0222(7) 0.0162(7) 0.0294(8) 0.0028(6) 0.0021(6) 0.0028(6)
O7 0.0166(7) 0.0222(8) 0.0229(7) -0.0009(6) -0.0032(6) 0.0002(6)
O8 0.0218(7) 0.0291(8) 0.0182(7) -0.0063(6) 0.0009(6) 0.0054(6)
P1 0.0152(2) 0.0162(2) 0.0150(2) 0.00203(18) 0.00052(18) 0.00193(18)
P2 0.0153(2) 0.0150(2) 0.0158(2) -0.00145(18) -0.00008(18) 0.00081(17)

loop_
_atom_type_symbol
_atom_type_description
_atom_type_scat_dispersion_real
_atom_type_scat_dispersion_imag
_atom_type_scat_source
C C 0.0033 0.0016 'International Tables Vol C Tables 4.2.6.8 and 6.1.1.4'
H H 0.0000 0.0000 'International Tables Vol C Tables 4.2.6.8 and 6.1.1.4'
O O 0.0106 0.0060 'International Tables Vol C Tables 4.2.6.8 and 6.1.1.4'
P P 0.1023 0.0942 'International Tables Vol C Tables 4.2.6.8 and 6.1.1.4'
Fe Fe 0.3463 0.8444 'International Tables Vol C Tables 4.2.6.8 and 6.1.1.4'
I I -0.4742 1.8119 'International Tables Vol C Tables 4.2.6.8 and 6.1.1.4'

loop_
_geom_angle_atom_site_label_1
_geom_angle_atom_site_label_2
_geom_angle_atom_site_label_3
_geom_angle
_geom_angle_site_symmetry_1
_geom_angle_site_symmetry_3
_geom_angle_publ_flag
O1 C1 Fe1 179.6(2) . . ?
O2 C2 Fe1 178.14(18) . . ?
O3 C3 H3A 109.5 . . ?
O3 C3 H3B 109.5 . . ?
H3A C3 H3B 109.5 . . ?
O3 C3 H3C 109.5 . . ?
H3A C3 H3C 109.5 . . ?
H3B C3 H3C 109.5 . . ?
O4 C4 H4A 109.5 . . ?
O4 C4 H4B 109.5 . . ?
H4A C4 H4B 109.5 . . ?
O4 C4 H4C 109.5 . . ?
H4A C4 H4C 109.5 . . ?
H4B C4 H4C 109.5 . . ?
O5 C5 H5A 109.5 . . ?
O5 C5 H5B 109.5 . . ?
H5A C5 H5B 109.5 . . ?
O5 C5 H5C 109.5 . . ?
H5A C5 H5C 109.5 . . ?
H5B C5 H5C 109.5 . . ?
O6 C6 H6A 109.5 . . ?
O6 C6 H6B 109.5 . . ?
H6A C6 H6B 109.5 . . ?
O6 C6 H6C 109.5 . . ?
H6A C6 H6C 109.5 . . ?
H6B C6 H6C 109.5 . . ?
O7 C7 H7A 109.5 . . ?
O7 C7 H7B 109.5 . . ?
H7A C7 H7B 109.5 . . ?
O7 C7 H7C 109.5 . . ?
H7A C7 H7C 109.5 . . ?
H7B C7 H7C 109.5 . . ?
O8 C8 H8A 109.5 . . ?
O8 C8 H8B 109.5 . . ?
H8A C8 H8B 109.5 . . ?
O8 C8 H8C 109.5 . . ?
H8A C8 H8C 109.5 . . ?
H8B C8 H8C 109.5 . . ?
C1 Fe1 C2 94.81(9) . . ?
C1 Fe1 P1 89.22(7) . . ?
C2 Fe1 P1 91.54(7) . . ?
C1 Fe1 P2 89.88(7) . . ?
C2 Fe1 P2 89.10(7) . . ?
P1 Fe1 P2 178.94(2) . . ?
C1 Fe1 I1 179.79(7) . . ?
C2 Fe1 I1 85.34(7) . . ?
P1 Fe1 I1 90.634(17) . . ?
P2 Fe1 I1 90.268(17) . . ?
C1 Fe1 I2 84.50(7) . . ?
C2 Fe1 I2 178.28(7) . . ?
P1 Fe1 I2 86.880(17) . . ?
P2 Fe1 I2 92.473(17) . . ?
I1 Fe1 I2 95.344(10) . . ?
C3 O3 P1 126.42(15) . . ?
C4 O4 P1 121.71(15) . . ?
C5 O5 P1 124.98(15) . . ?
C6 O6 P2 121.44(15) . . ?
C7 O7 P2 122.40(15) . . ?
C8 O8 P2 123.03(15) . . ?
O5 P1 O3 100.11(8) . . ?
O5 P1 O4 105.72(9) . . ?
O3 P1 O4 106.62(9) . . ?
O5 P1 Fe1 124.21(7) . . ?
O3 P1 Fe1 109.61(6) . . ?
O4 P1 Fe1 109.18(6) . . ?
O6 P2 O8 106.41(9) . . ?
O6 P2 O7 100.62(9) . . ?
O8 P2 O7 98.63(9) . . ?
O6 P2 Fe1 110.15(6) . . ?
O8 P2 Fe1 124.20(7) . . ?
O7 P2 Fe1 113.92(6) . . ?

loop_
_geom_bond_atom_site_label_1
_geom_bond_atom_site_label_2
_geom_bond_distance
_geom_bond_site_symmetry_2
_geom_bond_publ_flag
C1 O1 1.136(3) . ?
C1 Fe1 1.773(2) . ?
C2 O2 1.141(3) . ?
C2 Fe1 1.777(2) . ?
C3 O3 1.444(3) . ?
C3 H3A 0.9800 . ?
C3 H3B 0.9800 . ?
C3 H3C 0.9800 . ?
C4 O4 1.455(3) . ?
C4 H4A 0.9800 . ?
C4 H4B 0.9800 . ?
C4 H4C 0.9800 . ?
C5 O5 1.450(3) . ?
C5 H5A 0.9800 . ?
C5 H5B 0.9800 . ?
C5 H5C 0.9800 . ?
C6 O6 1.457(3) . ?
C6 H6A 0.9800 . ?
C6 H6B 0.9800 . ?
C6 H6C 0.9800 . ?
C7 O7 1.446(3) . ?
C7 H7A 0.9800 . ?
C7 H7B 0.9800 . ?
C7 H7C 0.9800 . ?
C8 O8 1.446(3) . ?
C8 H8A 0.9800 . ?
C8 H8B 0.9800 . ?
C8 H8C 0.9800 . ?
Fe1 P1 2.2343(6) . ?
Fe1 P2 2.2383(6) . ?
Fe1 I1 2.6499(3) . ?
Fe1 I2 2.6593(3) . ?
O3 P1 1.5871(15) . ?
O4 P1 1.5921(16) . ?
O5 P1 1.5787(15) . ?
O6 P2 1.5809(16) . ?
O7 P2 1.5916(15) . ?
O8 P2 1.5845(16) . ?

loop_
_geom_torsion_atom_site_label_1
_geom_torsion_atom_site_label_2
_geom_torsion_atom_site_label_3
_geom_torsion_atom_site_label_4
_geom_torsion
_geom_torsion_site_symmetry_1
_geom_torsion_site_symmetry_2
_geom_torsion_site_symmetry_3
_geom_torsion_site_symmetry_4
_geom_torsion_publ_flag
C5 O5 P1 O3 153.3(2) . . . . ?
C5 O5 P1 O4 42.7(2) . . . . ?
C5 O5 P1 Fe1 -84.4(2) . . . . ?
C3 O3 P1 O5 -15.2(2) . . . . ?
C3 O3 P1 O4 94.7(2) . . . . ?
C3 O3 P1 Fe1 -147.27(19) . . . . ?
C4 O4 P1 O5 58.37(19) . . . . ?
C4 O4 P1 O3 -47.55(19) . . . . ?
C4 O4 P1 Fe1 -165.88(16) . . . . ?
C1 Fe1 P1 O5 -130.73(10) . . . . ?
C2 Fe1 P1 O5 134.48(10) . . . . ?
I1 Fe1 P1 O5 49.13(8) . . . . ?
I2 Fe1 P1 O5 -46.19(8) . . . . ?
C1 Fe1 P1 O3 -12.85(10) . . . . ?
C2 Fe1 P1 O3 -107.64(10) . . . . ?
I1 Fe1 P1 O3 167.00(7) . . . . ?
I2 Fe1 P1 O3 71.68(7) . . . . ?
C1 Fe1 P1 O4 103.60(10) . . . . ?
C2 Fe1 P1 O4 8.81(9) . . . . ?
I1 Fe1 P1 O4 -76.55(7) . . . . ?
I2 Fe1 P1 O4 -171.87(7) . . . . ?
C6 O6 P2 O8 46.2(2) . . . . ?
C6 O6 P2 O7 -56.21(19) . . . . ?
C6 O6 P2 Fe1 -176.76(16) . . . . ?
C8 O8 P2 O6 73.4(2) . . . . ?
C8 O8 P2 O7 177.27(18) . . . . ?
C8 O8 P2 Fe1 -55.9(2) . . . . ?
C7 O7 P2 O6 156.11(17) . . . . ?
C7 O7 P2 O8 47.49(18) . . . . ?
C7 O7 P2 Fe1 -86.08(17) . . . . ?
C1 Fe1 P2 O6 22.85(10) . . . . ?
C2 Fe1 P2 O6 117.66(9) . . . . ?
I1 Fe1 P2 O6 -157.00(7) . . . . ?
I2 Fe1 P2 O6 -61.64(7) . . . . ?
C1 Fe1 P2 O8 150.67(10) . . . . ?
C2 Fe1 P2 O8 -114.51(10) . . . . ?
I1 Fe1 P2 O8 -29.18(8) . . . . ?
I2 Fe1 P2 O8 66.18(8) . . . . ?
C1 Fe1 P2 O7 -89.33(9) . . . . ?
C2 Fe1 P2 O7 5.48(10) . . . . ?
I1 Fe1 P2 O7 90.82(7) . . . . ?
I2 Fe1 P2 O7 -173.82(7) . . . . ?
